data_7033592
loop_
_publ_author_name
'Zhang, Liyan'
'Rong, Lulu'
'Hu, Guoli'
'Jin, Suo'
'Jia, Wei-Guo'
'Liu, Ji'
'Yuan, Guozan'

_publ_section_title
;
 Six Zn(ii) and Cd(ii) coordination polymers assembled from a similar
 binuclear building unit: tunable structures and luminescence properties.
;
_journal_issue 15
_journal_name_full 'Dalton transactions (Cambridge, England : 2003)'
_journal_page_first 6731
_journal_page_last 6739
_journal_paper_doi 10.1039/c4dt03660c
_journal_volume 44
_journal_year 2015
_chemical_formula_sum 'C16 H11 Cd N3 O4'
_chemical_formula_weight 421.68
_chemical_name_systematic
; 
 ? 
;
_space_group_IT_number 14
_symmetry_cell_setting monoclinic
_symmetry_space_group_name_Hall '-P 2ybc'
_symmetry_space_group_name_H-M 'P 1 21/c 1'
_atom_sites_solution_hydrogens geom
_atom_sites_solution_primary direct
_atom_sites_solution_secondary difmap
_audit_creation_method SHELXL-97
_audit_update_record
;
2014-09-16 deposited with the CCDC.
2015-01-08 downloaded from the CCDC.
;
_cell_angle_alpha 90.00
_cell_angle_beta 105.484(7)
_cell_angle_gamma 90.00
_cell_formula_units_Z 4
_cell_length_a 8.0362(17)
_cell_length_b 9.919(2)
_cell_length_c 21.302(4)
_cell_measurement_reflns_used 2856
_cell_measurement_temperature 173(2)
_cell_measurement_theta_max 25
_cell_measurement_theta_min 1.98
_cell_volume 1636.4(6)
_computing_cell_refinement 'Bruker SMART'
_computing_data_collection 'Bruker SMART'
_computing_data_reduction 'Bruker SAINT'
_computing_molecular_graphics 'Bruker SHELXTL'
_computing_publication_material 'Bruker SHELXTL'
_computing_structure_refinement 'SHELXL-97 (Sheldrick, 1997)'
_computing_structure_solution 'SHELXS-97 (Sheldrick, 1990)'
_diffrn_ambient_temperature 173(2)
_diffrn_measured_fraction_theta_full 0.990
_diffrn_measured_fraction_theta_max 0.990
_diffrn_radiation_monochromator graphite
_diffrn_radiation_source 'fine-focus sealed tube'
_diffrn_radiation_type MoK\a
_diffrn_radiation_wavelength 0.71073
_diffrn_reflns_av_R_equivalents 0.0230
_diffrn_reflns_av_sigmaI/netI 0.0204
_diffrn_reflns_limit_h_max 9
_diffrn_reflns_limit_h_min -9
_diffrn_reflns_limit_k_max 11
_diffrn_reflns_limit_k_min -11
_diffrn_reflns_limit_l_max 25
_diffrn_reflns_limit_l_min -25
_diffrn_reflns_number 10993
_diffrn_reflns_theta_full 25.00
_diffrn_reflns_theta_max 25.00
_diffrn_reflns_theta_min 1.98
_exptl_absorpt_coefficient_mu 1.359
_exptl_absorpt_correction_T_max 0.7823
_exptl_absorpt_correction_T_min 0.7634
_exptl_absorpt_correction_type multi-scan
_exptl_absorpt_process_details sadabs
_exptl_crystal_colour Yellow
_exptl_crystal_density_diffrn 1.712
_exptl_crystal_density_method 'not measured'
_exptl_crystal_description Block
_exptl_crystal_F_000 832
_exptl_crystal_size_max 0.21
_exptl_crystal_size_mid 0.20
_exptl_crystal_size_min 0.19
_refine_diff_density_max 0.741
_refine_diff_density_min -0.843
_refine_diff_density_rms 0.093
_refine_ls_extinction_method none
_refine_ls_goodness_of_fit_ref 1.106
_refine_ls_hydrogen_treatment mixed
_refine_ls_matrix_type full
_refine_ls_number_parameters 197
_refine_ls_number_reflns 2856
_refine_ls_number_restraints 0
_refine_ls_restrained_S_all 1.106
_refine_ls_R_factor_all 0.0318
_refine_ls_R_factor_gt 0.0283
_refine_ls_shift/su_max 0.000
_refine_ls_shift/su_mean 0.000
_refine_ls_structure_factor_coef Fsqd
_refine_ls_weighting_details 'calc w=1/[\s^2^(Fo^2^)+(0.0269P)^2^+3.1166P] where P=(Fo^2^+2Fc^2^)/3'
_refine_ls_weighting_scheme calc
_refine_ls_wR_factor_gt 0.0705
_refine_ls_wR_factor_ref 0.0727
_reflns_number_gt 2675
_reflns_number_total 2856
_reflns_threshold_expression >2sigma(I)
_cod_data_source_file c4dt03660c2.cif
_cod_data_source_block d:\r7050a\sad
_cod_depositor_comments 'Adding full bibliography for 7033588--7033593.cif.'
_cod_original_sg_symbol_H-M P21/C
_cod_database_code 7033592

loop_
_symmetry_equiv_pos_as_xyz
'x, y, z'
'-x, y+1/2, -z+1/2'
'-x, -y, -z'
'x, -y-1/2, z-1/2'

loop_
_atom_site_label
_atom_site_type_symbol
_atom_site_fract_x
_atom_site_fract_y
_atom_site_fract_z
_atom_site_U_iso_or_equiv
_atom_site_adp_type
_atom_site_occupancy
_atom_site_symmetry_multiplicity
_atom_site_calc_flag
_atom_site_refinement_flags
Cd1 Cd 0.07089(3) 0.40032(2) 0.073267(10) 0.03258(10) Uani 1 1 d .
O1 O 0.0197(4) 0.3900(2) -0.03448(11) 0.0439(6) Uani 1 1 d .
N1 N 0.1761(3) 0.1893(3) 0.04769(12) 0.0318(6) Uani 1 1 d .
C1 C 0.0555(4) 0.2772(3) -0.06045(15) 0.0331(7) Uani 1 1 d .
O2 O -0.1966(4) 0.3407(3) 0.08813(15) 0.0593(7) Uiso 1 1 d .
N2 N 0.6736(4) 0.0049(3) 0.37316(13) 0.0382(6) Uani 1 1 d .
C2 C 0.0176(5) 0.2564(4) -0.12706(16) 0.0419(8) Uani 1 1 d .
H2B H -0.0392 0.3255 -0.1558 0.050 Uiso 1 1 calc R
O3 O 0.0150(4) 0.3604(3) 0.17634(14) 0.0555(7) Uiso 1 1 d .
C3 C 0.0614(5) 0.1355(4) -0.15310(18) 0.0480(9) Uani 1 1 d .
H3A H 0.0325 0.1240 -0.1990 0.058 Uiso 1 1 calc R
O4 O -0.2554(6) 0.2904(5) 0.1891(2) 0.1153(15) Uiso 1 1 d .
C4 C 0.1446(6) 0.0342(4) -0.11365(18) 0.0506(10) Uani 1 1 d .
H4B H 0.1751 -0.0462 -0.1321 0.061 Uiso 1 1 calc R
C5 C 0.1849(5) 0.0491(4) -0.04563(18) 0.0411(8) Uani 1 1 d .
C6 C 0.1409(4) 0.1699(3) -0.01821(15) 0.0317(7) Uani 1 1 d .
C7 C 0.2672(6) -0.0523(4) -0.0016(2) 0.0528(10) Uani 1 1 d .
H7A H 0.2982 -0.1354 -0.0176 0.063 Uiso 1 1 calc R
N8 N -0.1399(5) 0.3341(4) 0.14869(18) 0.0607(9) Uiso 1 1 d .
C8 C 0.3019(5) -0.0308(4) 0.06349(19) 0.0518(10) Uani 1 1 d .
H8A H 0.3571 -0.0992 0.0930 0.062 Uiso 1 1 calc R
C9 C 0.2569(4) 0.0921(3) 0.08777(17) 0.0372(8) Uani 1 1 d .
C10 C 0.2971(5) 0.1177(4) 0.15789(17) 0.0387(8) Uani 1 1 d .
H10A H 0.2300 0.1825 0.1731 0.046 Uiso 1 1 calc R
C11 C 0.4232(5) 0.0548(4) 0.20150(17) 0.0417(8) Uani 1 1 d .
H11A H 0.4888 -0.0084 0.1846 0.050 Uiso 1 1 calc R
C12 C 0.4727(4) 0.0713(4) 0.27225(16) 0.0375(8) Uani 1 1 d .
C13 C 0.3832(5) 0.1479(4) 0.30738(19) 0.0476(9) Uani 1 1 d .
H13A H 0.2832 0.1969 0.2852 0.057 Uiso 1 1 calc R
C14 C 0.4400(5) 0.1522(5) 0.3740(2) 0.0531(10) Uani 1 1 d .
H14A H 0.3802 0.2046 0.3983 0.064 Uiso 1 1 calc R
C15 C 0.5857(5) 0.0794(4) 0.40563(18) 0.0466(9) Uani 1 1 d .
H15A H 0.6240 0.0826 0.4518 0.056 Uiso 1 1 calc R
C16 C 0.6177(4) 0.0024(4) 0.30799(16) 0.0381(8) Uani 1 1 d .
H16A H 0.6809 -0.0497 0.2848 0.046 Uiso 1 1 calc R

loop_
_atom_site_aniso_label
_atom_site_aniso_U_11
_atom_site_aniso_U_22
_atom_site_aniso_U_33
_atom_site_aniso_U_23
_atom_site_aniso_U_13
_atom_site_aniso_U_12
Cd1 0.03746(15) 0.03447(15) 0.01985(14) 0.00106(9) -0.00273(10) 0.00085(10)
O1 0.0663(17) 0.0356(14) 0.0227(11) 0.0019(10) -0.0005(11) 0.0140(12)
N1 0.0308(13) 0.0327(14) 0.0273(13) 0.0017(11) -0.0003(11) -0.0002(11)
C1 0.0356(16) 0.0341(17) 0.0262(16) 0.0008(13) 0.0022(13) -0.0008(14)
N2 0.0371(15) 0.0421(16) 0.0294(14) 0.0021(12) -0.0016(12) 0.0018(13)
C2 0.051(2) 0.044(2) 0.0267(17) 0.0014(15) 0.0033(15) -0.0007(16)
C3 0.064(2) 0.049(2) 0.0281(18) -0.0078(16) 0.0086(17) -0.0060(19)
C4 0.072(3) 0.039(2) 0.040(2) -0.0110(17) 0.0139(19) 0.0006(19)
C5 0.048(2) 0.0343(18) 0.0384(19) -0.0041(15) 0.0064(15) 0.0003(16)
C6 0.0328(16) 0.0308(17) 0.0281(16) -0.0009(13) 0.0022(13) -0.0032(13)
C7 0.071(3) 0.0329(19) 0.049(2) -0.0052(17) 0.0048(19) 0.0106(19)
C8 0.065(2) 0.037(2) 0.044(2) 0.0041(16) -0.0032(18) 0.0112(18)
C9 0.0355(17) 0.0340(18) 0.0355(18) 0.0045(14) -0.0020(14) 0.0014(14)
C10 0.0395(18) 0.0362(18) 0.0336(18) 0.0056(14) -0.0024(14) 0.0027(14)
C11 0.0400(18) 0.045(2) 0.0349(18) 0.0060(16) 0.0007(15) 0.0071(16)
C12 0.0361(17) 0.0379(19) 0.0333(18) 0.0077(14) 0.0004(14) 0.0023(14)
C13 0.0393(19) 0.051(2) 0.048(2) 0.0068(18) 0.0033(16) 0.0103(17)
C14 0.050(2) 0.062(3) 0.046(2) -0.0064(19) 0.0110(18) 0.012(2)
C15 0.049(2) 0.055(2) 0.0315(18) -0.0006(16) 0.0036(16) 0.0034(18)
C16 0.0373(17) 0.0429(19) 0.0297(17) 0.0020(15) 0.0014(14) 0.0043(15)

loop_
_atom_type_symbol
_atom_type_description
_atom_type_scat_dispersion_real
_atom_type_scat_dispersion_imag
_atom_type_scat_source
C C 0.0033 0.0016 'International Tables Vol C Tables 4.2.6.8 and 6.1.1.4'
H H 0.0000 0.0000 'International Tables Vol C Tables 4.2.6.8 and 6.1.1.4'
Cd Cd -0.8075 1.2024 'International Tables Vol C Tables 4.2.6.8 and 6.1.1.4'
N N 0.0061 0.0033 'International Tables Vol C Tables 4.2.6.8 and 6.1.1.4'
O O 0.0106 0.0060 'International Tables Vol C Tables 4.2.6.8 and 6.1.1.4'

loop_
_geom_angle_atom_site_label_1
_geom_angle_atom_site_label_2
_geom_angle_atom_site_label_3
_geom_angle
_geom_angle_site_symmetry_1
_geom_angle_site_symmetry_3
O1 Cd1 O1 73.44(9) . 3_565
O1 Cd1 N2 115.18(10) . 2_655
O1 Cd1 N2 85.71(10) 3_565 2_655
O1 Cd1 O2 101.85(11) . .
O1 Cd1 O2 93.66(11) 3_565 .
N2 Cd1 O2 140.95(10) 2_655 .
O1 Cd1 N1 72.65(9) . .
O1 Cd1 N1 144.90(9) 3_565 .
N2 Cd1 N1 100.66(10) 2_655 .
O2 Cd1 N1 101.86(10) . .
O1 Cd1 O3 155.91(11) . .
O1 Cd1 O3 111.32(10) 3_565 .
N2 Cd1 O3 88.89(10) 2_655 .
O2 Cd1 O3 55.02(10) . .
N1 Cd1 O3 103.35(10) . .
C1 O1 Cd1 118.22(19) . .
C1 O1 Cd1 135.0(2) . 3_565
Cd1 O1 Cd1 106.55(9) . 3_565
C9 N1 C6 119.1(3) . .
C9 N1 Cd1 129.2(2) . .
C6 N1 Cd1 111.7(2) . .
O1 C1 C2 123.1(3) . .
O1 C1 C6 119.1(3) . .
C2 C1 C6 117.8(3) . .
N8 O2 Cd1 93.3(2) . .
C15 N2 C16 118.0(3) . .
C15 N2 Cd1 121.0(2) . 2_645
C16 N2 Cd1 120.7(2) . 2_645
C1 C2 C3 121.4(3) . .
C1 C2 H2B 119.3 . .
C3 C2 H2B 119.3 . .
N8 O3 Cd1 90.5(2) . .
C4 C3 C2 121.2(3) . .
C4 C3 H3A 119.4 . .
C2 C3 H3A 119.4 . .
C3 C4 C5 119.9(4) . .
C3 C4 H4B 120.1 . .
C5 C4 H4B 120.1 . .
C4 C5 C7 123.2(3) . .
C4 C5 C6 119.9(3) . .
C7 C5 C6 116.9(3) . .
N1 C6 C5 122.3(3) . .
N1 C6 C1 118.0(3) . .
C5 C6 C1 119.7(3) . .
C8 C7 C5 119.9(4) . .
C8 C7 H7A 120.1 . .
C5 C7 H7A 120.1 . .
O2 N8 O3 121.1(4) . .
O2 N8 O4 120.1(4) . .
O3 N8 O4 118.8(4) . .
C7 C8 C9 120.6(3) . .
C7 C8 H8A 119.7 . .
C9 C8 H8A 119.7 . .
N1 C9 C8 121.2(3) . .
N1 C9 C10 117.7(3) . .
C8 C9 C10 121.1(3) . .
C11 C10 C9 123.4(3) . .
C11 C10 H10A 118.3 . .
C9 C10 H10A 118.3 . .
C10 C11 C12 127.8(4) . .
C10 C11 H11A 116.1 . .
C12 C11 H11A 116.1 . .
C16 C12 C13 116.8(3) . .
C16 C12 C11 117.8(3) . .
C13 C12 C11 125.3(3) . .
C14 C13 C12 119.8(3) . .
C14 C13 H13A 120.1 . .
C12 C13 H13A 120.1 . .
C13 C14 C15 119.4(4) . .
C13 C14 H14A 120.3 . .
C15 C14 H14A 120.3 . .
N2 C15 C14 122.0(3) . .
N2 C15 H15A 119.0 . .
C14 C15 H15A 119.0 . .
N2 C16 C12 124.0(3) . .
N2 C16 H16A 118.0 . .
C12 C16 H16A 118.0 . .

loop_
_geom_bond_atom_site_label_1
_geom_bond_atom_site_label_2
_geom_bond_distance
_geom_bond_site_symmetry_2
Cd1 O1 2.223(2) .
Cd1 O1 2.284(2) 3_565
Cd1 N2 2.312(3) 2_655
Cd1 O2 2.331(3) .
Cd1 N1 2.374(3) .
Cd1 O3 2.389(3) .
O1 C1 1.314(4) .
O1 Cd1 2.284(2) 3_565
N1 C9 1.336(4) .
N1 C6 1.369(4) .
C1 C2 1.385(5) .
C1 C6 1.444(4) .
O2 N8 1.250(5) .
N2 C15 1.336(5) .
N2 C16 1.340(4) .
N2 Cd1 2.312(3) 2_645
C2 C3 1.406(5) .
C2 H2B 0.9500 .
O3 N8 1.255(5) .
C3 C4 1.364(6) .
C3 H3A 0.9500 .
O4 N8 1.490(6) .
C4 C5 1.406(5) .
C4 H4B 0.9500 .
C5 C7 1.413(5) .
C5 C6 1.419(5) .
C7 C8 1.357(6) .
C7 H7A 0.9500 .
C8 C9 1.409(5) .
C8 H8A 0.9500 .
C9 C10 1.464(5) .
C10 C11 1.333(5) .
C10 H10A 0.9500 .
C11 C12 1.462(5) .
C11 H11A 0.9500 .
C12 C16 1.390(5) .
C12 C13 1.393(5) .
C13 C14 1.370(6) .
C13 H13A 0.9500 .
C14 C15 1.387(6) .
C14 H14A 0.9500 .
C15 H15A 0.9500 .
C16 H16A 0.9500 .
